data_1507886
loop_
_publ_author_name
'Li, Liang'
'Zhao, Mi-Na'
'Ren, Zhi-Hui'
'Li, Jian-Li'
'Guan, Zheng-Hui'

_publ_section_title
;
 Cu(OAc)2/TFA-promoted formal [3 + 3] cycloaddition/oxidation of enamines
 and enones for synthesis of multisubstituted aromatic amines.
;
_journal_issue 13
_journal_name_full 'Organic letters'
_journal_page_first 3506
_journal_page_last 3509
_journal_paper_doi 10.1021/ol3014733
_journal_volume 14
_journal_year 2012
_chemical_formula_sum 'C22 H26 N O3'
_chemical_formula_weight 352.44
_chemical_name_systematic
; 
 ? 
;
_space_group_IT_number 14
_symmetry_cell_setting monoclinic
_symmetry_space_group_name_Hall '-P 2ybc'
_symmetry_space_group_name_H-M 'P 1 21/c 1'
_atom_sites_solution_hydrogens geom
_atom_sites_solution_primary direct
_atom_sites_solution_secondary difmap
_audit_creation_method SHELXL-97
_cell_angle_alpha 90.00
_cell_angle_beta 92.967(3)
_cell_angle_gamma 90.00
_cell_formula_units_Z 4
_cell_length_a 9.0407(13)
_cell_length_b 18.322(3)
_cell_length_c 12.1717(17)
_cell_measurement_reflns_used 2608
_cell_measurement_temperature 296(2)
_cell_measurement_theta_max 25.18
_cell_measurement_theta_min 2.51
_cell_volume 2013.5(5)
_computing_cell_refinement 'Bruker SAINT'
_computing_data_collection 'Bruker APEX2'
_computing_data_reduction 'Bruker SAINT'
_computing_molecular_graphics 'Bruker SHELXTL'
_computing_publication_material 'Bruker SHELXTL'
_computing_structure_refinement 'SHELXL-97 (Sheldrick, 2008)'
_computing_structure_solution 'SHELXS-97 (Sheldrick, 2008)'
_diffrn_ambient_temperature 296(2)
_diffrn_measured_fraction_theta_full 0.998
_diffrn_measured_fraction_theta_max 0.998
_diffrn_measurement_device_type 'Bruker APEX-II CCD'
_diffrn_measurement_method '\f and \w scans'
_diffrn_radiation_monochromator graphite
_diffrn_radiation_source 'fine-focus sealed tube'
_diffrn_radiation_type MoK\a
_diffrn_radiation_wavelength 0.71073
_diffrn_reflns_av_R_equivalents 0.0292
_diffrn_reflns_av_sigmaI/netI 0.0331
_diffrn_reflns_limit_h_max 9
_diffrn_reflns_limit_h_min -10
_diffrn_reflns_limit_k_max 20
_diffrn_reflns_limit_k_min -21
_diffrn_reflns_limit_l_max 14
_diffrn_reflns_limit_l_min -14
_diffrn_reflns_number 10073
_diffrn_reflns_theta_full 25.10
_diffrn_reflns_theta_max 25.10
_diffrn_reflns_theta_min 2.01
_exptl_absorpt_coefficient_mu 0.077
_exptl_absorpt_correction_T_max 0.9868
_exptl_absorpt_correction_T_min 0.9732
_exptl_absorpt_correction_type none
_exptl_crystal_density_diffrn 1.163
_exptl_crystal_density_method 'not measured'
_exptl_crystal_F_000 756
_exptl_crystal_size_max 0.36
_exptl_crystal_size_mid 0.24
_exptl_crystal_size_min 0.17
_refine_diff_density_max 0.456
_refine_diff_density_min -0.132
_refine_diff_density_rms 0.030
_refine_ls_extinction_coef 0.0211(17)
_refine_ls_extinction_expression Fc^*^=kFc[1+0.001xFc^2^\l^3^/sin(2\q)]^-1/4^
_refine_ls_extinction_method SHELXL
_refine_ls_goodness_of_fit_ref 1.025
_refine_ls_hydrogen_treatment mixed
_refine_ls_matrix_type full
_refine_ls_number_parameters 239
_refine_ls_number_reflns 3592
_refine_ls_number_restraints 0
_refine_ls_restrained_S_all 1.025
_refine_ls_R_factor_all 0.0660
_refine_ls_R_factor_gt 0.0456
_refine_ls_shift/su_max 0.000
_refine_ls_shift/su_mean 0.000
_refine_ls_structure_factor_coef Fsqd
_refine_ls_weighting_details 'calc w=1/[\s^2^(Fo^2^)+(0.0576P)^2^+0.4151P] where P=(Fo^2^+2Fc^2^)/3'
_refine_ls_weighting_scheme calc
_refine_ls_wR_factor_gt 0.1165
_refine_ls_wR_factor_ref 0.1294
_reflns_number_gt 2602
_reflns_number_total 3592
_reflns_threshold_expression >2sigma(I)
_cod_data_source_file ol3014733_si_003.cif
_cod_data_source_block xb5002_0m
_cod_depositor_comments
;
The following automatic conversions were performed:

'_symmetry_cell_setting' value 'Monoclinic' changed to 'monoclinic'
according to /home/saulius/struct/CIF-dictionaries/cif_core.dic
dictionary named 'cif_core.dic' version 2.4.1 from 2010-06-29.

Automatic conversion script
Id: cif_fix_values 1891 2012-01-12 08:04:46Z andrius 

 Adding full bibliography for 1507885--1507887.cif.
;
_cod_original_cell_volume 2013.4(5)
_cod_original_sg_symbol_H-M P2(1)/c
_cod_database_code 1507886

loop_
_symmetry_equiv_pos_as_xyz
'x, y, z'
'-x, y+1/2, -z+1/2'
'-x, -y, -z'
'x, -y-1/2, z-1/2'

loop_
_atom_site_label
_atom_site_type_symbol
_atom_site_fract_x
_atom_site_fract_y
_atom_site_fract_z
_atom_site_U_iso_or_equiv
_atom_site_adp_type
_atom_site_occupancy
_atom_site_symmetry_multiplicity
_atom_site_calc_flag
_atom_site_refinement_flags
N1 N 0.8725(2) 0.11877(8) 0.16605(15) 0.0657(5) Uani 1 1 d .
O1 O 1.03461(15) 0.29064(7) -0.02538(11) 0.0626(4) Uani 1 1 d .
O2 O 1.02612(17) 0.16947(8) -0.00263(12) 0.0712(4) Uani 1 1 d .
O3 O 0.59977(16) 0.63935(7) 0.24841(12) 0.0648(4) Uani 1 1 d .
C1 C 0.8939(2) 0.03262(11) 0.32470(17) 0.0619(5) Uani 1 1 d .
H1A H 0.9943 0.0207 0.3065 0.074 Uiso 1 1 calc R
H1B H 0.8987 0.0724 0.3774 0.074 Uiso 1 1 calc R
C2 C 0.8232(3) -0.03366(12) 0.37617(18) 0.0746(6) Uani 1 1 d .
H2A H 0.7267 -0.0203 0.4013 0.090 Uiso 1 1 calc R
H2B H 0.8843 -0.0496 0.4395 0.090 Uiso 1 1 calc R
C3 C 0.8057(3) -0.09625(12) 0.2935(2) 0.0788(7) Uani 1 1 d .
H3A H 0.9029 -0.1131 0.2744 0.095 Uiso 1 1 calc R
H3B H 0.7553 -0.1367 0.3268 0.095 Uiso 1 1 calc R
C4 C 0.7187(2) -0.07238(11) 0.19057(19) 0.0678(6) Uani 1 1 d .
H4A H 0.6179 -0.0612 0.2084 0.081 Uiso 1 1 calc R
H4B H 0.7153 -0.1120 0.1377 0.081 Uiso 1 1 calc R
C5 C 0.7877(3) -0.00575(11) 0.13969(17) 0.0639(6) Uani 1 1 d .
H5A H 0.7257 0.0100 0.0767 0.077 Uiso 1 1 calc R
H5B H 0.8839 -0.0187 0.1138 0.077 Uiso 1 1 calc R
C6 C 0.8057(2) 0.05683(10) 0.22099(15) 0.0519(5) Uani 1 1 d .
H6 H 0.7068 0.0715 0.2420 0.062 Uiso 1 1 calc R
C7 C 0.8376(2) 0.19066(10) 0.18384(15) 0.0489(5) Uani 1 1 d .
C8 C 0.88852(19) 0.24713(10) 0.11446(14) 0.0462(4) Uani 1 1 d .
C9 C 0.84543(19) 0.31900(10) 0.13369(14) 0.0472(4) Uani 1 1 d .
H9 H 0.8776 0.3551 0.0869 0.057 Uiso 1 1 calc R
C10 C 0.75720(19) 0.33988(10) 0.21869(14) 0.0463(4) Uani 1 1 d .
C11 C 0.71010(19) 0.28391(10) 0.28974(15) 0.0481(5) Uani 1 1 d .
C12 C 0.7501(2) 0.21257(10) 0.27125(15) 0.0517(5) Uani 1 1 d .
H12 H 0.7178 0.1769 0.3187 0.062 Uiso 1 1 calc R
C13 C 0.6118(2) 0.29921(11) 0.38451(17) 0.0633(6) Uani 1 1 d .
H13A H 0.5624 0.2551 0.4043 0.095 Uiso 1 1 calc R
H13B H 0.5395 0.3355 0.3626 0.095 Uiso 1 1 calc R
H13C H 0.6713 0.3167 0.4466 0.095 Uiso 1 1 calc R
C14 C 0.9875(2) 0.23049(11) 0.02452(15) 0.0505(5) Uani 1 1 d .
C15 C 1.1332(3) 0.27999(13) -0.11392(19) 0.0763(7) Uani 1 1 d .
H15A H 1.2246 0.2592 -0.0851 0.114 Uiso 1 1 calc R
H15B H 1.1527 0.3261 -0.1477 0.114 Uiso 1 1 calc R
H15C H 1.0878 0.2476 -0.1677 0.114 Uiso 1 1 calc R
C16 C 0.71715(19) 0.41841(10) 0.23065(14) 0.0466(4) Uani 1 1 d .
C17 C 0.6542(2) 0.45744(10) 0.14154(16) 0.0557(5) Uani 1 1 d .
H17 H 0.6359 0.4336 0.0748 0.067 Uiso 1 1 calc R
C18 C 0.6181(2) 0.53042(11) 0.14952(16) 0.0582(5) Uani 1 1 d .
H18 H 0.5768 0.5549 0.0885 0.070 Uiso 1 1 calc R
C19 C 0.64319(19) 0.56721(10) 0.24813(16) 0.0499(5) Uani 1 1 d .
C20 C 0.7094(2) 0.53068(11) 0.33704(16) 0.0574(5) Uani 1 1 d .
H20 H 0.7298 0.5552 0.4030 0.069 Uiso 1 1 calc R
C21 C 0.7453(2) 0.45731(10) 0.32759(16) 0.0563(5) Uani 1 1 d .
H21 H 0.7897 0.4334 0.3881 0.068 Uiso 1 1 calc R
C22 C 0.6131(3) 0.67807(13) 0.3496(2) 0.0880(8) Uani 1 1 d .
H22A H 0.5555 0.6541 0.4029 0.132 Uiso 1 1 calc R
H22B H 0.5776 0.7270 0.3386 0.132 Uiso 1 1 calc R
H22C H 0.7151 0.6792 0.3755 0.132 Uiso 1 1 calc R

loop_
_atom_site_aniso_label
_atom_site_aniso_U_11
_atom_site_aniso_U_22
_atom_site_aniso_U_33
_atom_site_aniso_U_23
_atom_site_aniso_U_13
_atom_site_aniso_U_12
N1 0.0842(12) 0.0448(10) 0.0707(12) 0.0022(8) 0.0277(10) -0.0012(8)
O1 0.0718(9) 0.0606(8) 0.0577(9) 0.0030(7) 0.0267(7) -0.0025(7)
O2 0.0858(11) 0.0602(9) 0.0706(10) -0.0006(7) 0.0321(8) 0.0079(8)
O3 0.0743(9) 0.0546(8) 0.0661(9) 0.0029(7) 0.0101(7) 0.0119(7)
C1 0.0663(13) 0.0629(13) 0.0563(13) -0.0084(10) 0.0007(10) -0.0005(10)
C2 0.0965(17) 0.0692(14) 0.0576(14) 0.0130(11) -0.0005(12) 0.0050(12)
C3 0.0950(17) 0.0523(13) 0.0892(18) 0.0104(12) 0.0062(14) 0.0026(12)
C4 0.0681(13) 0.0565(13) 0.0788(16) -0.0133(11) 0.0032(11) -0.0056(10)
C5 0.0772(14) 0.0633(13) 0.0511(12) -0.0068(10) 0.0015(10) -0.0012(11)
C6 0.0573(11) 0.0470(11) 0.0523(12) 0.0005(9) 0.0123(9) 0.0010(9)
C7 0.0472(10) 0.0519(11) 0.0479(11) 0.0011(9) 0.0057(8) -0.0015(8)
C8 0.0457(10) 0.0519(11) 0.0411(10) -0.0019(8) 0.0035(8) -0.0024(8)
C9 0.0495(10) 0.0523(11) 0.0396(10) 0.0025(8) 0.0012(8) -0.0040(8)
C10 0.0447(10) 0.0529(11) 0.0414(10) 0.0009(8) 0.0014(8) 0.0001(8)
C11 0.0438(10) 0.0566(12) 0.0441(10) 0.0014(9) 0.0035(8) 0.0022(8)
C12 0.0534(11) 0.0531(11) 0.0492(11) 0.0065(9) 0.0094(9) -0.0019(9)
C13 0.0662(13) 0.0658(13) 0.0597(13) 0.0066(10) 0.0215(10) 0.0103(10)
C14 0.0494(11) 0.0561(12) 0.0460(11) -0.0007(9) 0.0040(8) 0.0000(9)
C15 0.0793(15) 0.0854(16) 0.0673(15) 0.0126(12) 0.0350(12) 0.0077(12)
C16 0.0459(10) 0.0523(11) 0.0419(10) 0.0017(8) 0.0067(8) 0.0011(8)
C17 0.0655(12) 0.0611(12) 0.0403(11) -0.0008(9) -0.0011(9) 0.0042(10)
C18 0.0646(12) 0.0622(13) 0.0476(12) 0.0103(10) 0.0007(9) 0.0084(10)
C19 0.0491(10) 0.0505(11) 0.0512(12) 0.0037(9) 0.0122(8) 0.0038(8)
C20 0.0692(13) 0.0587(12) 0.0442(11) -0.0044(9) 0.0025(9) 0.0062(10)
C21 0.0669(12) 0.0592(12) 0.0423(11) 0.0035(9) -0.0014(9) 0.0100(10)
C22 0.1028(19) 0.0683(15) 0.0916(19) -0.0217(14) -0.0082(15) 0.0185(13)

loop_
_atom_type_symbol
_atom_type_description
_atom_type_scat_dispersion_real
_atom_type_scat_dispersion_imag
_atom_type_scat_source
C C 0.0033 0.0016 'International Tables Vol C Tables 4.2.6.8 and 6.1.1.4'
H H 0.0000 0.0000 'International Tables Vol C Tables 4.2.6.8 and 6.1.1.4'
N N 0.0061 0.0033 'International Tables Vol C Tables 4.2.6.8 and 6.1.1.4'
O O 0.0106 0.0060 'International Tables Vol C Tables 4.2.6.8 and 6.1.1.4'

loop_
_geom_angle_atom_site_label_1
_geom_angle_atom_site_label_2
_geom_angle_atom_site_label_3
_geom_angle
C7 N1 C6 124.61(16)
C14 O1 C15 116.74(15)
C19 O3 C22 118.00(17)
C2 C1 C6 111.10(17)
C2 C1 H1A 109.4
C6 C1 H1A 109.4
C2 C1 H1B 109.4
C6 C1 H1B 109.4
H1A C1 H1B 108.0
C1 C2 C3 111.03(18)
C1 C2 H2A 109.4
C3 C2 H2A 109.4
C1 C2 H2B 109.4
C3 C2 H2B 109.4
H2A C2 H2B 108.0
C4 C3 C2 111.13(18)
C4 C3 H3A 109.4
C2 C3 H3A 109.4
C4 C3 H3B 109.4
C2 C3 H3B 109.4
H3A C3 H3B 108.0
C3 C4 C5 111.38(18)
C3 C4 H4A 109.4
C5 C4 H4A 109.4
C3 C4 H4B 109.4
C5 C4 H4B 109.4
H4A C4 H4B 108.0
C4 C5 C6 111.97(17)
C4 C5 H5A 109.2
C6 C5 H5A 109.2
C4 C5 H5B 109.2
C6 C5 H5B 109.2
H5A C5 H5B 107.9
N1 C6 C5 108.70(16)
N1 C6 C1 113.17(16)
C5 C6 C1 110.74(16)
N1 C6 H6 108.0
C5 C6 H6 108.0
C1 C6 H6 108.0
N1 C7 C12 122.11(16)
N1 C7 C8 121.23(16)
C12 C7 C8 116.67(16)
C9 C8 C7 118.90(16)
C9 C8 C14 120.16(16)
C7 C8 C14 120.92(16)
C10 C9 C8 124.00(17)
C10 C9 H9 118.0
C8 C9 H9 118.0
C9 C10 C11 117.08(16)
C9 C10 C16 119.24(16)
C11 C10 C16 123.67(16)
C12 C11 C10 119.73(17)
C12 C11 C13 117.90(17)
C10 C11 C13 122.34(16)
C11 C12 C7 123.57(17)
C11 C12 H12 118.2
C7 C12 H12 118.2
C11 C13 H13A 109.5
C11 C13 H13B 109.5
H13A C13 H13B 109.5
C11 C13 H13C 109.5
H13A C13 H13C 109.5
H13B C13 H13C 109.5
O2 C14 O1 121.89(17)
O2 C14 C8 125.48(17)
O1 C14 C8 112.62(16)
O1 C15 H15A 109.5
O1 C15 H15B 109.5
H15A C15 H15B 109.5
O1 C15 H15C 109.5
H15A C15 H15C 109.5
H15B C15 H15C 109.5
C21 C16 C17 116.50(17)
C21 C16 C10 122.82(16)
C17 C16 C10 120.63(16)
C18 C17 C16 121.99(18)
C18 C17 H17 119.0
C16 C17 H17 119.0
C17 C18 C19 120.23(18)
C17 C18 H18 119.9
C19 C18 H18 119.9
O3 C19 C20 125.03(18)
O3 C19 C18 115.77(17)
C20 C19 C18 119.19(17)
C19 C20 C21 119.83(18)
C19 C20 H20 120.1
C21 C20 H20 120.1
C20 C21 C16 122.20(18)
C20 C21 H21 118.9
C16 C21 H21 118.9
O3 C22 H22A 109.5
O3 C22 H22B 109.5
H22A C22 H22B 109.5
O3 C22 H22C 109.5
H22A C22 H22C 109.5
H22B C22 H22C 109.5

loop_
_geom_bond_atom_site_label_1
_geom_bond_atom_site_label_2
_geom_bond_distance
N1 C7 1.374(2)
N1 C6 1.463(2)
O1 C14 1.338(2)
O1 C15 1.447(2)
O2 C14 1.222(2)
O3 C19 1.379(2)
O3 C22 1.421(3)
C1 C2 1.522(3)
C1 C6 1.524(3)
C1 H1A 0.9700
C1 H1B 0.9700
C2 C3 1.528(3)
C2 H2A 0.9700
C2 H2B 0.9700
C3 C4 1.509(3)
C3 H3A 0.9700
C3 H3B 0.9700
C4 C5 1.517(3)
C4 H4A 0.9700
C4 H4B 0.9700
C5 C6 1.518(3)
C5 H5A 0.9700
C5 H5B 0.9700
C6 H6 0.9800
C7 C12 1.417(2)
C7 C8 1.427(2)
C8 C9 1.396(3)
C8 C14 1.481(2)
C9 C10 1.392(2)
C9 H9 0.9300
C10 C11 1.421(2)
C10 C16 1.493(2)
C11 C12 1.378(3)
C11 C13 1.518(2)
C12 H12 0.9300
C13 H13A 0.9600
C13 H13B 0.9600
C13 H13C 0.9600
C15 H15A 0.9600
C15 H15B 0.9600
C15 H15C 0.9600
C16 C21 1.391(3)
C16 C17 1.396(2)
C17 C18 1.381(3)
C17 H17 0.9300
C18 C19 1.385(3)
C18 H18 0.9300
C19 C20 1.382(3)
C20 C21 1.389(3)
C20 H20 0.9300
C21 H21 0.9300
C22 H22A 0.9600
C22 H22B 0.9600
C22 H22C 0.9600

loop_
_geom_torsion_atom_site_label_1
_geom_torsion_atom_site_label_2
_geom_torsion_atom_site_label_3
_geom_torsion_atom_site_label_4
_geom_torsion
C6 C1 C2 C3 55.9(2)
C1 C2 C3 C4 -55.7(3)
C2 C3 C4 C5 55.1(3)
C3 C4 C5 C6 -55.2(2)
C7 N1 C6 C5 143.6(2)
C7 N1 C6 C1 -93.0(2)
C4 C5 C6 N1 -179.98(17)
C4 C5 C6 C1 55.1(2)
C2 C1 C6 N1 -177.79(16)
C2 C1 C6 C5 -55.4(2)
C6 N1 C7 C12 10.6(3)
C6 N1 C7 C8 -169.37(18)
N1 C7 C8 C9 177.66(17)
C12 C7 C8 C9 -2.3(3)
N1 C7 C8 C14 -3.4(3)
C12 C7 C8 C14 176.64(16)
C7 C8 C9 C10 1.4(3)
C14 C8 C9 C10 -177.61(16)
C8 C9 C10 C11 0.4(3)
C8 C9 C10 C16 -179.49(16)
C9 C10 C11 C12 -1.2(3)
C16 C10 C11 C12 178.74(17)
C9 C10 C11 C13 -179.10(17)
C16 C10 C11 C13 0.8(3)
C10 C11 C12 C7 0.1(3)
C13 C11 C12 C7 178.13(17)
N1 C7 C12 C11 -178.33(18)
C8 C7 C12 C11 1.6(3)
C15 O1 C14 O2 0.4(3)
C15 O1 C14 C8 179.44(17)
C9 C8 C14 O2 -176.33(18)
C7 C8 C14 O2 4.7(3)
C9 C8 C14 O1 4.6(2)
C7 C8 C14 O1 -174.30(16)
C9 C10 C16 C21 -124.92(19)
C11 C10 C16 C21 55.1(3)
C9 C10 C16 C17 52.3(2)
C11 C10 C16 C17 -127.63(19)
C21 C16 C17 C18 -1.5(3)
C10 C16 C17 C18 -178.94(17)
C16 C17 C18 C19 -0.4(3)
C22 O3 C19 C20 -5.1(3)
C22 O3 C19 C18 175.49(19)
C17 C18 C19 O3 -178.34(17)
C17 C18 C19 C20 2.2(3)
O3 C19 C20 C21 178.55(18)
C18 C19 C20 C21 -2.1(3)
C19 C20 C21 C16 0.1(3)
C17 C16 C21 C20 1.7(3)
C10 C16 C21 C20 179.03(18)

loop_
_cod_related_entry_id
_cod_related_entry_code
_cod_related_entry_database
1 30651950 ChemSpider
